data_7238985
loop_
_publ_author_name
'Qi, Qingkai'
'Liu, Yifei'
'Fang, Xiaofeng'
'Zhang, Yumo'
'Chen, Peng'
'Wang, Yi'
'Yang, Bing'
'Xu, Bin'
'Tian, Wenjing'
'Zhang, Sean Xiao-An'

_publ_section_title
;
 AIE (AIEE) and mechanofluorochromic performances of TPE-methoxylates:
 effects of single molecular conformations
;
_journal_issue 21
_journal_name_full 'RSC Advances'
_journal_page_first 7996
_journal_paper_doi 10.1039/c3ra40734a
_journal_volume 3
_journal_year 2013
_chemical_formula_moiety 'C30 H28 O4'
_chemical_formula_sum 'C30 H28 O4'
_chemical_formula_weight 452.52
_space_group_IT_number 14
_space_group_name_Hall '-P 2ybc'
_space_group_name_H-M_alt 'P 1 21/c 1'
_symmetry_cell_setting monoclinic
_symmetry_space_group_name_H-M 'P 1 21/c 1'
_atom_sites_solution_hydrogens geom
_atom_sites_solution_primary direct
_atom_sites_solution_secondary difmap
_audit_creation_method SHELXL-97
_cell_angle_alpha 90.00
_cell_angle_beta 119.760(17)
_cell_angle_gamma 90.00
_cell_formula_units_Z 4
_cell_length_a 9.689(4)
_cell_length_b 15.769(9)
_cell_length_c 18.511(7)
_cell_measurement_reflns_used 12616
_cell_measurement_temperature 291(2)
_cell_measurement_theta_max 27.44
_cell_measurement_theta_min 3.33
_cell_volume 2455(2)
_computing_structure_refinement 'SHELXL-97 (Sheldrick, 1997)'
_computing_structure_solution 'SHELXS-97 (Sheldrick, 1990)'
_diffrn_ambient_temperature 291(2)
_diffrn_measured_fraction_theta_full 0.989
_diffrn_measured_fraction_theta_max 0.989
_diffrn_radiation_monochromator graphite
_diffrn_radiation_source 'fine-focus sealed tube'
_diffrn_radiation_type MoK\a
_diffrn_radiation_wavelength 0.71073
_diffrn_reflns_av_R_equivalents 0.0550
_diffrn_reflns_av_sigmaI/netI 0.0472
_diffrn_reflns_limit_h_max 12
_diffrn_reflns_limit_h_min -12
_diffrn_reflns_limit_k_max 20
_diffrn_reflns_limit_k_min -20
_diffrn_reflns_limit_l_max 23
_diffrn_reflns_limit_l_min -23
_diffrn_reflns_number 22898
_diffrn_reflns_theta_full 27.48
_diffrn_reflns_theta_max 27.48
_diffrn_reflns_theta_min 3.33
_exptl_absorpt_coefficient_mu 0.080
_exptl_absorpt_correction_T_max 0.9872
_exptl_absorpt_correction_T_min 0.9698
_exptl_absorpt_correction_type multi-scan
_exptl_crystal_colour colorless
_exptl_crystal_density_diffrn 1.224
_exptl_crystal_density_method 'not measured'
_exptl_crystal_description block
_exptl_crystal_F_000 960
_exptl_crystal_size_max 0.39
_exptl_crystal_size_mid 0.37
_exptl_crystal_size_min 0.16
_refine_diff_density_max 0.486
_refine_diff_density_min -0.238
_refine_diff_density_rms 0.035
_refine_ls_extinction_method none
_refine_ls_goodness_of_fit_ref 1.035
_refine_ls_hydrogen_treatment constr
_refine_ls_matrix_type full
_refine_ls_number_parameters 311
_refine_ls_number_reflns 5563
_refine_ls_number_restraints 0
_refine_ls_restrained_S_all 1.035
_refine_ls_R_factor_all 0.1162
_refine_ls_R_factor_gt 0.0547
_refine_ls_shift/su_max 0.008
_refine_ls_shift/su_mean 0.001
_refine_ls_structure_factor_coef Fsqd
_refine_ls_weighting_details 'calc w=1/[\s^2^(Fo^2^)+(0.0763P)^2^+0.1306P] where P=(Fo^2^+2Fc^2^)/3'
_refine_ls_weighting_scheme calc
_refine_ls_wR_factor_gt 0.1388
_refine_ls_wR_factor_ref 0.1673
_reflns_number_gt 2883
_reflns_number_total 5563
_reflns_threshold_expression >2sigma(I)
_cod_data_source_file c3ra40734a.txt
_cod_data_source_block tae-2
_cod_original_cell_volume 2455.2(19)
_cod_original_sg_symbol_H-M P21/c
_cod_database_code 7238985

loop_
_symmetry_equiv_pos_as_xyz
'x, y, z'
'-x, y+1/2, -z+1/2'
'-x, -y, -z'
'x, -y-1/2, z-1/2'

loop_
_atom_site_label
_atom_site_type_symbol
_atom_site_fract_x
_atom_site_fract_y
_atom_site_fract_z
_atom_site_U_iso_or_equiv
_atom_site_adp_type
_atom_site_occupancy
_atom_site_symmetry_multiplicity
_atom_site_calc_flag
_atom_site_refinement_flags
C1 C 1.1317(3) 0.61891(16) 0.70430(17) 0.0703(7) Uani 1 1 d .
C2 C 1.0803(3) 0.65098(17) 0.62608(17) 0.0699(7) Uani 1 1 d .
H2 H 1.1476 0.6507 0.6037 0.084 Uiso 1 1 calc R
C3 C 0.9276(3) 0.68394(15) 0.58041(15) 0.0588(6) Uani 1 1 d .
H3 H 0.8935 0.7049 0.5272 0.071 Uiso 1 1 calc R
C4 C 0.8250(2) 0.68642(14) 0.61209(13) 0.0515(5) Uani 1 1 d .
C5 C 0.8787(3) 0.65166(17) 0.69066(14) 0.0653(7) Uani 1 1 d .
H5 H 0.8111 0.6506 0.7129 0.078 Uiso 1 1 calc R
C6 C 1.0297(3) 0.61881(18) 0.73624(16) 0.0751(8) Uani 1 1 d .
H6 H 1.0632 0.5964 0.7889 0.090 Uiso 1 1 calc R
C7 C 0.5548(2) 0.60089(14) 0.46560(13) 0.0521(5) Uani 1 1 d .
H7 H 0.6117 0.5660 0.5116 0.062 Uiso 1 1 calc R
C8 C 0.4631(3) 0.56418(15) 0.38887(13) 0.0557(5) Uani 1 1 d .
H8 H 0.4574 0.5054 0.3837 0.067 Uiso 1 1 calc R
C9 C 0.3789(2) 0.61469(15) 0.31921(13) 0.0530(5) Uani 1 1 d .
C10 C 0.3894(3) 0.70109(16) 0.32767(13) 0.0573(6) Uani 1 1 d .
H10 H 0.3348 0.7355 0.2811 0.069 Uiso 1 1 calc R
C11 C 0.4816(3) 0.73748(15) 0.40597(14) 0.0572(6) Uani 1 1 d .
H11 H 0.4870 0.7963 0.4108 0.069 Uiso 1 1 calc R
C12 C 0.5656(2) 0.68847(14) 0.47694(12) 0.0487(5) Uani 1 1 d .
C13 C 0.6627(2) 0.72393(14) 0.56241(13) 0.0497(5) Uani 1 1 d .
C14 C 0.6079(2) 0.78432(14) 0.59405(13) 0.0504(5) Uani 1 1 d .
C15 C 0.7094(2) 0.82109(14) 0.67878(13) 0.0495(5) Uani 1 1 d .
C16 C 0.8536(3) 0.85991(16) 0.70279(15) 0.0606(6) Uani 1 1 d .
H16 H 0.8877 0.8656 0.6641 0.073 Uiso 1 1 calc R
C17 C 0.9490(3) 0.89059(15) 0.78269(15) 0.0600(6) Uani 1 1 d .
H17 H 1.0466 0.9154 0.7976 0.072 Uiso 1 1 calc R
C18 C 0.8977(2) 0.88403(14) 0.83977(14) 0.0535(5) Uani 1 1 d .
C19 C 0.7518(2) 0.84777(15) 0.81684(14) 0.0569(6) Uani 1 1 d .
H19 H 0.7165 0.8438 0.8552 0.068 Uiso 1 1 calc R
C20 C 0.6588(2) 0.81752(15) 0.73727(14) 0.0545(6) Uani 1 1 d .
H20 H 0.5599 0.7942 0.7221 0.065 Uiso 1 1 calc R
C21 C 0.4432(2) 0.81928(14) 0.54851(13) 0.0491(5) Uani 1 1 d .
C22 C 0.4189(3) 0.90628(15) 0.53754(15) 0.0604(6) Uani 1 1 d .
H22 H 0.5063 0.9424 0.5599 0.072 Uiso 1 1 calc R
C23 C 0.2682(3) 0.94017(17) 0.49426(15) 0.0666(7) Uani 1 1 d .
H23 H 0.2550 0.9985 0.4862 0.080 Uiso 1 1 calc R
C24 C 0.1368(3) 0.88797(17) 0.46293(14) 0.0602(6) Uani 1 1 d .
C25 C 0.1569(3) 0.80172(17) 0.47459(14) 0.0615(6) Uani 1 1 d .
H25 H 0.0691 0.7660 0.4543 0.074 Uiso 1 1 calc R
C26 C 0.3095(2) 0.76851(15) 0.51685(14) 0.0574(6) Uani 1 1 d .
H26 H 0.3222 0.7101 0.5241 0.069 Uiso 1 1 calc R
C27 C 1.3794(4) 0.5694(3) 0.7257(3) 0.1394(16) Uani 1 1 d .
H27A H 1.3243 0.5366 0.6755 0.209 Uiso 1 1 calc R
H27B H 1.4701 0.5382 0.7661 0.209 Uiso 1 1 calc R
H27C H 1.4139 0.6220 0.7138 0.209 Uiso 1 1 calc R
C28 C 0.2077(3) 0.61997(19) 0.17170(14) 0.0760(8) Uani 1 1 d .
H28A H 0.1404 0.6607 0.1777 0.114 Uiso 1 1 calc R
H28B H 0.1441 0.5828 0.1260 0.114 Uiso 1 1 calc R
H28C H 0.2831 0.6490 0.1612 0.114 Uiso 1 1 calc R
C29 C 1.1274(3) 0.95435(17) 0.94618(16) 0.0753(8) Uani 1 1 d .
H29A H 1.2006 0.9161 0.9424 0.113 Uiso 1 1 calc R
H29B H 1.1707 0.9731 1.0027 0.113 Uiso 1 1 calc R
H29C H 1.1099 1.0024 0.9108 0.113 Uiso 1 1 calc R
C30 C -0.1459(3) 0.8797(2) 0.3958(2) 0.1053(11) Uani 1 1 d .
H30A H -0.1488 0.8349 0.3600 0.158 Uiso 1 1 calc R
H30B H -0.2376 0.9152 0.3662 0.158 Uiso 1 1 calc R
H30C H -0.1457 0.8557 0.4436 0.158 Uiso 1 1 calc R
O1 O 1.2809(2) 0.58527(15) 0.75596(14) 0.1111(8) Uani 1 1 d .
O2 O 0.28989(19) 0.57183(12) 0.24588(9) 0.0720(5) Uani 1 1 d .
O3 O 0.98147(19) 0.91228(12) 0.92056(10) 0.0746(5) Uani 1 1 d .
O4 O -0.0073(2) 0.92825(13) 0.42194(11) 0.0854(6) Uani 1 1 d .

loop_
_atom_site_aniso_label
_atom_site_aniso_U_11
_atom_site_aniso_U_22
_atom_site_aniso_U_33
_atom_site_aniso_U_23
_atom_site_aniso_U_13
_atom_site_aniso_U_12
C1 0.0519(14) 0.0590(16) 0.0722(17) -0.0188(13) 0.0097(12) 0.0040(11)
C2 0.0568(14) 0.0691(18) 0.0869(19) -0.0135(14) 0.0380(13) -0.0037(12)
C3 0.0601(14) 0.0603(15) 0.0615(14) 0.0006(11) 0.0344(11) 0.0036(11)
C4 0.0572(13) 0.0505(13) 0.0486(12) -0.0031(10) 0.0276(10) 0.0033(10)
C5 0.0708(15) 0.0746(17) 0.0526(13) 0.0021(12) 0.0323(12) 0.0161(12)
C6 0.0800(18) 0.0798(19) 0.0486(14) -0.0027(12) 0.0191(13) 0.0183(14)
C7 0.0566(12) 0.0506(14) 0.0486(12) 0.0077(10) 0.0257(10) 0.0093(10)
C8 0.0657(13) 0.0463(13) 0.0555(13) 0.0007(11) 0.0305(11) 0.0003(10)
C9 0.0503(12) 0.0635(16) 0.0479(12) -0.0033(11) 0.0263(10) 0.0019(10)
C10 0.0638(14) 0.0631(16) 0.0448(12) 0.0102(11) 0.0268(10) 0.0126(11)
C11 0.0732(15) 0.0484(14) 0.0564(14) 0.0050(11) 0.0369(12) 0.0100(11)
C12 0.0543(12) 0.0508(13) 0.0479(12) 0.0021(10) 0.0307(10) 0.0074(9)
C13 0.0528(12) 0.0502(13) 0.0508(12) 0.0000(10) 0.0292(10) 0.0025(9)
C14 0.0545(12) 0.0517(13) 0.0509(12) 0.0000(10) 0.0306(10) -0.0001(9)
C15 0.0492(12) 0.0490(13) 0.0549(13) -0.0055(10) 0.0293(10) 0.0003(9)
C16 0.0595(13) 0.0699(16) 0.0652(15) -0.0102(12) 0.0407(12) -0.0087(11)
C17 0.0506(12) 0.0626(15) 0.0722(16) -0.0092(12) 0.0346(11) -0.0085(10)
C18 0.0530(12) 0.0517(14) 0.0542(13) -0.0077(10) 0.0254(10) -0.0040(10)
C19 0.0538(12) 0.0679(16) 0.0563(13) -0.0070(11) 0.0329(10) -0.0068(11)
C20 0.0480(11) 0.0623(15) 0.0590(14) -0.0061(11) 0.0309(10) -0.0044(10)
C21 0.0544(12) 0.0499(13) 0.0480(12) -0.0008(10) 0.0292(10) 0.0018(10)
C22 0.0634(14) 0.0530(15) 0.0658(15) 0.0000(11) 0.0329(12) -0.0020(11)
C23 0.0748(16) 0.0543(16) 0.0703(16) 0.0085(12) 0.0359(13) 0.0107(12)
C24 0.0568(13) 0.0715(17) 0.0472(13) 0.0011(11) 0.0220(10) 0.0116(12)
C25 0.0566(13) 0.0656(17) 0.0593(14) -0.0088(12) 0.0264(11) -0.0027(11)
C26 0.0596(14) 0.0523(15) 0.0628(14) -0.0054(11) 0.0323(11) 0.0010(11)
C27 0.071(2) 0.118(3) 0.204(4) -0.023(3) 0.049(3) 0.003(2)
C28 0.0630(15) 0.107(2) 0.0488(14) 0.0044(14) 0.0210(12) -0.0061(14)
C29 0.0582(14) 0.0685(18) 0.0731(17) -0.0004(13) 0.0128(12) -0.0149(12)
C30 0.0553(17) 0.126(3) 0.110(3) 0.002(2) 0.0221(16) 0.0129(17)
O1 0.0591(12) 0.1056(18) 0.1290(19) -0.0376(14) 0.0167(11) 0.0118(11)
O2 0.0781(11) 0.0753(12) 0.0495(10) -0.0041(8) 0.0217(8) -0.0029(9)
O3 0.0694(11) 0.0882(13) 0.0592(10) -0.0177(9) 0.0265(8) -0.0241(9)
O4 0.0649(11) 0.0896(14) 0.0810(13) 0.0066(10) 0.0204(9) 0.0211(10)

loop_
_atom_type_symbol
_atom_type_description
_atom_type_scat_dispersion_real
_atom_type_scat_dispersion_imag
_atom_type_scat_source
C C 0.0033 0.0016 'International Tables Vol C Tables 4.2.6.8 and 6.1.1.4'
H H 0.0000 0.0000 'International Tables Vol C Tables 4.2.6.8 and 6.1.1.4'
O O 0.0106 0.0060 'International Tables Vol C Tables 4.2.6.8 and 6.1.1.4'

loop_
_geom_angle_atom_site_label_1
_geom_angle_atom_site_label_2
_geom_angle_atom_site_label_3
_geom_angle
C2 C1 C6 119.4(2)
C2 C1 O1 125.3(3)
C6 C1 O1 115.3(3)
C1 C2 C3 119.9(2)
C1 C2 H2 120.1
C3 C2 H2 120.1
C4 C3 C2 121.7(2)
C4 C3 H3 119.2
C2 C3 H3 119.2
C3 C4 C5 117.2(2)
C3 C4 C13 120.6(2)
C5 C4 C13 122.2(2)
C6 C5 C4 121.4(2)
C6 C5 H5 119.3
C4 C5 H5 119.3
C5 C6 C1 120.4(3)
C5 C6 H6 119.8
C1 C6 H6 119.8
C8 C7 C12 122.3(2)
C8 C7 H7 118.8
C12 C7 H7 118.8
C7 C8 C9 120.0(2)
C7 C8 H8 120.0
C9 C8 H8 120.0
C10 C9 O2 125.3(2)
C10 C9 C8 119.3(2)
O2 C9 C8 115.4(2)
C9 C10 C11 120.1(2)
C9 C10 H10 120.0
C11 C10 H10 120.0
C12 C11 C10 121.8(2)
C12 C11 H11 119.1
C10 C11 H11 119.1
C11 C12 C7 116.4(2)
C11 C12 C13 124.1(2)
C7 C12 C13 119.50(19)
C14 C13 C12 123.07(19)
C14 C13 C4 122.00(19)
C12 C13 C4 114.92(18)
C13 C14 C21 123.60(19)
C13 C14 C15 122.06(19)
C21 C14 C15 114.34(18)
C16 C15 C20 117.2(2)
C16 C15 C14 122.94(19)
C20 C15 C14 119.83(19)
C15 C16 C17 122.0(2)
C15 C16 H16 119.0
C17 C16 H16 119.0
C18 C17 C16 119.3(2)
C18 C17 H17 120.3
C16 C17 H17 120.3
O3 C18 C17 124.6(2)
O3 C18 C19 115.5(2)
C17 C18 C19 119.9(2)
C20 C19 C18 119.9(2)
C20 C19 H19 120.0
C18 C19 H19 120.0
C19 C20 C15 121.5(2)
C19 C20 H20 119.3
C15 C20 H20 119.3
C26 C21 C22 117.1(2)
C26 C21 C14 122.7(2)
C22 C21 C14 120.23(19)
C23 C22 C21 121.4(2)
C23 C22 H22 119.3
C21 C22 H22 119.3
C22 C23 C24 120.3(2)
C22 C23 H23 119.9
C24 C23 H23 119.9
O4 C24 C25 124.9(2)
O4 C24 C23 115.5(2)
C25 C24 C23 119.6(2)
C24 C25 C26 119.4(2)
C24 C25 H25 120.3
C26 C25 H25 120.3
C21 C26 C25 122.2(2)
C21 C26 H26 118.9
C25 C26 H26 118.9
O1 C27 H27A 109.5
O1 C27 H27B 109.5
H27A C27 H27B 109.5
O1 C27 H27C 109.5
H27A C27 H27C 109.5
H27B C27 H27C 109.5
O2 C28 H28A 109.5
O2 C28 H28B 109.5
H28A C28 H28B 109.5
O2 C28 H28C 109.5
H28A C28 H28C 109.5
H28B C28 H28C 109.5
O3 C29 H29A 109.5
O3 C29 H29B 109.5
H29A C29 H29B 109.5
O3 C29 H29C 109.5
H29A C29 H29C 109.5
H29B C29 H29C 109.5
O4 C30 H30A 109.5
O4 C30 H30B 109.5
H30A C30 H30B 109.5
O4 C30 H30C 109.5
H30A C30 H30C 109.5
H30B C30 H30C 109.5
C27 O1 C1 119.8(3)
C9 O2 C28 118.0(2)
C18 O3 C29 118.0(2)
C24 O4 C30 118.3(2)

loop_
_geom_bond_atom_site_label_1
_geom_bond_atom_site_label_2
_geom_bond_distance
C1 C2 1.373(4)
C1 C6 1.380(4)
C1 O1 1.383(3)
C2 C3 1.391(3)
C2 H2 0.9300
C3 C4 1.383(3)
C3 H3 0.9300
C4 C5 1.391(3)
C4 C13 1.494(3)
C5 C6 1.377(3)
C5 H5 0.9300
C6 H6 0.9300
C7 C8 1.374(3)
C7 C12 1.393(3)
C7 H7 0.9300
C8 C9 1.385(3)
C8 H8 0.9300
C9 C10 1.369(3)
C9 O2 1.372(3)
C10 C11 1.394(3)
C10 H10 0.9300
C11 C12 1.387(3)
C11 H11 0.9300
C12 C13 1.491(3)
C13 C14 1.357(3)
C14 C21 1.491(3)
C14 C15 1.494(3)
C15 C16 1.381(3)
C15 C20 1.394(3)
C16 C17 1.385(3)
C16 H16 0.9300
C17 C18 1.377(3)
C17 H17 0.9300
C18 O3 1.374(3)
C18 C19 1.382(3)
C19 C20 1.375(3)
C19 H19 0.9300
C20 H20 0.9300
C21 C26 1.382(3)
C21 C22 1.390(3)
C22 C23 1.378(3)
C22 H22 0.9300
C23 C24 1.379(3)
C23 H23 0.9300
C24 O4 1.370(3)
C24 C25 1.376(4)
C25 C26 1.387(3)
C25 H25 0.9300
C26 H26 0.9300
C27 O1 1.349(4)
C27 H27A 0.9600
C27 H27B 0.9600
C27 H27C 0.9600
C28 O2 1.418(3)
C28 H28A 0.9600
C28 H28B 0.9600
C28 H28C 0.9600
C29 O3 1.413(3)
C29 H29A 0.9600
C29 H29B 0.9600
C29 H29C 0.9600
C30 O4 1.407(4)
C30 H30A 0.9600
C30 H30B 0.9600
C30 H30C 0.9600

loop_
_geom_torsion_atom_site_label_1
_geom_torsion_atom_site_label_2
_geom_torsion_atom_site_label_3
_geom_torsion_atom_site_label_4
_geom_torsion
C6 C1 C2 C3 0.8(4)
O1 C1 C2 C3 -179.3(2)
C1 C2 C3 C4 0.8(4)
C2 C3 C4 C5 -2.3(3)
C2 C3 C4 C13 178.6(2)
C3 C4 C5 C6 2.2(4)
C13 C4 C5 C6 -178.7(2)
C4 C5 C6 C1 -0.6(4)
C2 C1 C6 C5 -0.9(4)
O1 C1 C6 C5 179.2(2)
C12 C7 C8 C9 0.9(3)
C7 C8 C9 C10 0.5(3)
C7 C8 C9 O2 -179.4(2)
O2 C9 C10 C11 178.7(2)
C8 C9 C10 C11 -1.1(3)
C9 C10 C11 C12 0.4(3)
C10 C11 C12 C7 1.0(3)
C10 C11 C12 C13 -178.4(2)
C8 C7 C12 C11 -1.6(3)
C8 C7 C12 C13 177.7(2)
C11 C12 C13 C14 48.6(3)
C7 C12 C13 C14 -130.8(2)
C11 C12 C13 C4 -132.9(2)
C7 C12 C13 C4 47.8(3)
C3 C4 C13 C14 -128.2(2)
C5 C4 C13 C14 52.8(3)
C3 C4 C13 C12 53.2(3)
C5 C4 C13 C12 -125.8(2)
C12 C13 C14 C21 2.6(3)
C4 C13 C14 C21 -175.91(19)
C12 C13 C14 C15 -177.76(19)
C4 C13 C14 C15 3.7(3)
C13 C14 C15 C16 56.9(3)
C21 C14 C15 C16 -123.4(2)
C13 C14 C15 C20 -123.6(2)
C21 C14 C15 C20 56.1(3)
C20 C15 C16 C17 3.1(3)
C14 C15 C16 C17 -177.4(2)
C15 C16 C17 C18 -1.4(4)
C16 C17 C18 O3 -179.8(2)
C16 C17 C18 C19 -0.5(3)
O3 C18 C19 C20 -180.0(2)
C17 C18 C19 C20 0.7(3)
C18 C19 C20 C15 1.2(4)
C16 C15 C20 C19 -3.0(3)
C14 C15 C20 C19 177.5(2)
C13 C14 C21 C26 54.9(3)
C15 C14 C21 C26 -124.8(2)
C13 C14 C21 C22 -126.2(2)
C15 C14 C21 C22 54.1(3)
C26 C21 C22 C23 -2.4(3)
C14 C21 C22 C23 178.7(2)
C21 C22 C23 C24 2.1(4)
C22 C23 C24 O4 179.2(2)
C22 C23 C24 C25 -0.4(4)
O4 C24 C25 C26 179.6(2)
C23 C24 C25 C26 -0.8(3)
C22 C21 C26 C25 1.1(3)
C14 C21 C26 C25 180.0(2)
C24 C25 C26 C21 0.5(3)
C2 C1 O1 C27 -10.9(4)
C6 C1 O1 C27 168.9(3)
C10 C9 O2 C28 3.4(3)
C8 C9 O2 C28 -176.7(2)
C17 C18 O3 C29 2.9(3)
C19 C18 O3 C29 -176.4(2)
C25 C24 O4 C30 5.9(4)
C23 C24 O4 C30 -173.7(2)
